data_4066023
loop_
_publ_author_name
'Tomson, Neil C.'
'Arnold, John'
'Bergman, Robert G.'

_publ_section_title
;
 Synthesis, Characterization, and Reactions of Isolable
 (\b-Diketiminato)Nb(III) Imido Complexes.
;
_journal_issue 21
_journal_name_full Organometallics
_journal_page_first 5010
_journal_page_last 5025
_journal_paper_doi 10.1021/om1002528
_journal_volume 29
_journal_year 2010
_chemical_formula_moiety 'C39 H66 Cl N3 Nb P2'
_chemical_formula_sum 'C39 H66 Cl N3 Nb P2'
_chemical_formula_weight 767.25
_chemical_name_systematic
; 
 ? 
;
_space_group_IT_number 14
_symmetry_cell_setting monoclinic
_symmetry_space_group_name_Hall '-P 2yn'
_symmetry_space_group_name_H-M 'P 1 21/n 1'
_atom_sites_solution_hydrogens geom
_atom_sites_solution_primary direct
_atom_sites_solution_secondary difmap
_audit_creation_method SHELXL-97
_cell_angle_alpha 90.00
_cell_angle_beta 105.5570(10)
_cell_angle_gamma 90.00
_cell_formula_units_Z 4
_cell_length_a 13.1492(14)
_cell_length_b 19.025(2)
_cell_length_c 16.8964(18)
_cell_measurement_reflns_used 5501
_cell_measurement_temperature 153(2)
_cell_measurement_theta_max 49.391
_cell_measurement_theta_min 6.589
_cell_volume 4072.0(7)
_computing_cell_refinement 'Bruker SAINT v7.07'
_computing_data_collection 'Bruker SMART v5.054d'
_computing_data_reduction 'Bruker SAINT v7.07'
_computing_molecular_graphics 'Bruker-AXS XP v.6'
_computing_publication_material 'Bruker-AXS XP v.6'
_computing_structure_refinement 'SHELXL-97 (Sheldrick, 2008)'
_computing_structure_solution 'SHELXS-97 (Sheldrick, 2008)'
_diffrn_ambient_temperature 153(2)
_diffrn_measured_fraction_theta_full 0.982
_diffrn_measured_fraction_theta_max 0.982
_diffrn_measurement_device_type 'SMART 1000'
_diffrn_measurement_method '\w scans'
_diffrn_radiation_monochromator graphite
_diffrn_radiation_source 'fine-focus sealed tube'
_diffrn_radiation_type MoK\a
_diffrn_radiation_wavelength 0.71073
_diffrn_reflns_av_R_equivalents 0.0250
_diffrn_reflns_av_sigmaI/netI 0.0350
_diffrn_reflns_limit_h_max 14
_diffrn_reflns_limit_h_min -15
_diffrn_reflns_limit_k_max 22
_diffrn_reflns_limit_k_min -16
_diffrn_reflns_limit_l_max 18
_diffrn_reflns_limit_l_min -19
_diffrn_reflns_number 17946
_diffrn_reflns_theta_full 24.70
_diffrn_reflns_theta_max 24.70
_diffrn_reflns_theta_min 3.29
_exptl_absorpt_coefficient_mu 0.469
_exptl_absorpt_correction_T_max 1
_exptl_absorpt_correction_T_min 0.925258
_exptl_absorpt_correction_type empirical
_exptl_absorpt_process_details 'Blessing, 1995'
_exptl_crystal_colour 'yellow-green dichroic'
_exptl_crystal_density_diffrn 1.252
_exptl_crystal_density_method 'not measured'
_exptl_crystal_description block
_exptl_crystal_F_000 1636
_exptl_crystal_size_max 0.30
_exptl_crystal_size_mid 0.28
_exptl_crystal_size_min 0.20
_refine_diff_density_max 0.836
_refine_diff_density_min -0.304
_refine_diff_density_rms 0.066
_refine_ls_extinction_method none
_refine_ls_goodness_of_fit_ref 1.113
_refine_ls_hydrogen_treatment constr
_refine_ls_matrix_type full
_refine_ls_number_parameters 434
_refine_ls_number_reflns 6807
_refine_ls_number_restraints 0
_refine_ls_restrained_S_all 1.113
_refine_ls_R_factor_all 0.0528
_refine_ls_R_factor_gt 0.0363
_refine_ls_shift/su_max 0.002
_refine_ls_shift/su_mean 0.000
_refine_ls_structure_factor_coef Fsqd
_refine_ls_weighting_details 'calc w=1/[\s^2^(Fo^2^)+(0.0600P)^2^+0.0000P] where P=(Fo^2^+2Fc^2^)/3'
_refine_ls_weighting_scheme calc
_refine_ls_wR_factor_gt 0.0929
_refine_ls_wR_factor_ref 0.0998
_reflns_number_gt 5337
_reflns_number_total 6807
_reflns_threshold_expression >2sigma(I)
_cod_data_source_file om1002528_si_001.cif
_cod_data_source_block (BDI)Cl(dmpe)Nb(NtBu)
_cod_original_sg_symbol_H-M 'P 2(1)/n'
_cod_database_code 4066023

loop_
_symmetry_equiv_pos_as_xyz
'x, y, z'
'-x+1/2, y+1/2, -z+1/2'
'-x, -y, -z'
'x-1/2, -y-1/2, z-1/2'

loop_
_atom_site_label
_atom_site_type_symbol
_atom_site_fract_x
_atom_site_fract_y
_atom_site_fract_z
_atom_site_U_iso_or_equiv
_atom_site_adp_type
_atom_site_occupancy
_atom_site_symmetry_multiplicity
_atom_site_calc_flag
_atom_site_refinement_flags
_atom_site_disorder_assembly
_atom_site_disorder_group
Nb1 Nb 0.706391(18) 0.205595(12) 0.982778(14) 0.02034(10) Uani 1 1 d . A .
P1 P 0.67544(7) 0.18422(4) 1.13161(5) 0.0341(2) Uani 1 1 d . . .
P2 P 0.81918(6) 0.09037(4) 1.03943(5) 0.03146(19) Uani 1 1 d . . .
Cl1 Cl 0.87247(5) 0.25358(4) 1.08742(4) 0.03198(18) Uani 1 1 d . . .
N1 N 0.58826(17) 0.16126(12) 0.92848(14) 0.0253(5) Uani 1 1 d . . .
N2 N 0.77763(17) 0.22500(12) 0.87528(13) 0.0226(5) Uani 1 1 d . . .
N3 N 0.64975(17) 0.31824(12) 0.95994(13) 0.0221(5) Uani 1 1 d . . .
C1 C 0.4900(2) 0.12880(16) 0.88090(18) 0.0324(7) Uani 1 1 d . A .
C2 C 0.5074(3) 0.05138(18) 0.8667(3) 0.0703(13) Uani 1 1 d . . .
H2A H 0.5612 0.0466 0.8383 0.105 Uiso 1 1 calc R A .
H2B H 0.4428 0.0311 0.8342 0.105 Uiso 1 1 calc R . .
H2C H 0.5291 0.0276 0.9186 0.105 Uiso 1 1 calc R . .
C3 C 0.4034(3) 0.1357(3) 0.9250(3) 0.0794(15) Uani 1 1 d . . .
H3A H 0.3922 0.1845 0.9345 0.119 Uiso 1 1 calc R A .
H3B H 0.4243 0.1114 0.9766 0.119 Uiso 1 1 calc R . .
H3C H 0.3392 0.1156 0.8917 0.119 Uiso 1 1 calc R . .
C4 C 0.4570(3) 0.1662(2) 0.7993(2) 0.0626(11) Uani 1 1 d . . .
H4A H 0.5120 0.1623 0.7720 0.094 Uiso 1 1 calc R A .
H4B H 0.4444 0.2149 0.8081 0.094 Uiso 1 1 calc R . .
H4C H 0.3935 0.1452 0.7659 0.094 Uiso 1 1 calc R . .
C5 C 0.5562(3) 0.13972(19) 1.1410(2) 0.0581(11) Uani 1 1 d . A .
H5A H 0.5576 0.1362 1.1980 0.087 Uiso 1 1 calc R . .
H5B H 0.5530 0.0935 1.1178 0.087 Uiso 1 1 calc R . .
H5C H 0.4952 0.1661 1.1122 0.087 Uiso 1 1 calc R . .
C6 C 0.6900(3) 0.25441(18) 1.20726(18) 0.0421(8) Uani 1 1 d . A .
H6A H 0.6757 0.2363 1.2562 0.063 Uiso 1 1 calc R . .
H6B H 0.6411 0.2915 1.1852 0.063 Uiso 1 1 calc R . .
H6C H 0.7608 0.2724 1.2202 0.063 Uiso 1 1 calc R . .
C7 C 0.7902(9) 0.1311(6) 1.1916(5) 0.040(2) Uani 0.67(2) 1 d P A 1
H7A H 0.8539 0.1593 1.2036 0.049 Uiso 0.67(2) 1 calc PR A 1
H7B H 0.7780 0.1163 1.2432 0.049 Uiso 0.67(2) 1 calc PR A 1
C8 C 0.8031(11) 0.0679(6) 1.1419(5) 0.047(2) Uani 0.67(2) 1 d P A 1
H8A H 0.7417 0.0378 1.1350 0.056 Uiso 0.67(2) 1 calc PR A 1
H8B H 0.8643 0.0414 1.1720 0.056 Uiso 0.67(2) 1 calc PR A 1
C7A1 C 0.7489(17) 0.1043(11) 1.1809(11) 0.037(4) Uani 0.33(2) 1 d P A 2
H7AA H 0.7678 0.1097 1.2402 0.044 Uiso 0.33(2) 1 calc PR A 2
H7AB H 0.7036 0.0634 1.1668 0.044 Uiso 0.33(2) 1 calc PR A 2
C8A1 C 0.8496(15) 0.0926(11) 1.1527(8) 0.033(4) Uani 0.33(2) 1 d P A 2
H8AA H 0.8823 0.0486 1.1750 0.040 Uiso 0.33(2) 1 calc PR A 2
H8AB H 0.8994 0.1302 1.1736 0.040 Uiso 0.33(2) 1 calc PR A 2
C9 C 0.7788(3) 0.00353(19) 0.9991(3) 0.0774(14) Uani 1 1 d . A .
H9A H 0.8295 -0.0305 1.0275 0.116 Uiso 1 1 calc R . .
H9B H 0.7747 0.0023 0.9416 0.116 Uiso 1 1 calc R . .
H9C H 0.7109 -0.0073 1.0070 0.116 Uiso 1 1 calc R . .
C10 C 0.9595(3) 0.0878(2) 1.0474(3) 0.0632(11) Uani 1 1 d . A .
H10A H 0.9877 0.0430 1.0686 0.095 Uiso 1 1 calc R . .
H10B H 0.9946 0.1244 1.0837 0.095 Uiso 1 1 calc R . .
H10C H 0.9705 0.0948 0.9940 0.095 Uiso 1 1 calc R . .
C11 C 0.8711(2) 0.18883(15) 0.86530(16) 0.0255(6) Uani 1 1 d . A .
C12 C 0.8598(2) 0.12256(16) 0.82563(17) 0.0285(7) Uani 1 1 d . . .
C13 C 0.9494(2) 0.09204(17) 0.81082(18) 0.0358(7) Uani 1 1 d . A .
H13A H 0.9435 0.0486 0.7848 0.043 Uiso 1 1 calc R . .
C14 C 1.0464(2) 0.12481(18) 0.83386(19) 0.0412(8) Uani 1 1 d . . .
H14A H 1.1047 0.1039 0.8223 0.049 Uiso 1 1 calc R A .
C15 C 1.0569(2) 0.18808(18) 0.87379(19) 0.0385(8) Uani 1 1 d . A .
H15A H 1.1231 0.2092 0.8903 0.046 Uiso 1 1 calc R . .
C16 C 0.9698(2) 0.22179(16) 0.89025(17) 0.0289(7) Uani 1 1 d . . .
C17 C 0.7548(2) 0.08440(16) 0.79751(18) 0.0330(7) Uani 1 1 d . A .
H17A H 0.7160 0.0926 0.8388 0.040 Uiso 1 1 calc R . .
C18 C 0.7655(3) 0.00458(18) 0.7889(2) 0.0553(10) Uani 1 1 d . . .
H18A H 0.8075 -0.0145 0.8398 0.083 Uiso 1 1 calc R A .
H18B H 0.7991 -0.0051 0.7461 0.083 Uiso 1 1 calc R . .
H18C H 0.6968 -0.0166 0.7753 0.083 Uiso 1 1 calc R . .
C19 C 0.6863(3) 0.11128(19) 0.71499(19) 0.0472(9) Uani 1 1 d . . .
H19A H 0.6772 0.1612 0.7180 0.071 Uiso 1 1 calc R A .
H19B H 0.6186 0.0886 0.7026 0.071 Uiso 1 1 calc R . .
H19C H 0.7202 0.1009 0.6726 0.071 Uiso 1 1 calc R . .
C20 C 0.9878(2) 0.29288(16) 0.93282(19) 0.0357(7) Uani 1 1 d . A .
H20A H 0.9245 0.3044 0.9504 0.043 Uiso 1 1 calc R . .
C21 C 1.0809(3) 0.2917(2) 1.0088(2) 0.0525(10) Uani 1 1 d . . .
H21A H 1.0708 0.2552 1.0452 0.079 Uiso 1 1 calc R A .
H21B H 1.0860 0.3363 1.0364 0.079 Uiso 1 1 calc R . .
H21C H 1.1446 0.2830 0.9931 0.079 Uiso 1 1 calc R . .
C22 C 1.0042(3) 0.3515(2) 0.8754(2) 0.0643(11) Uani 1 1 d . . .
H22A H 0.9457 0.3522 0.8270 0.097 Uiso 1 1 calc R A .
H22B H 1.0683 0.3431 0.8600 0.097 Uiso 1 1 calc R . .
H22C H 1.0088 0.3959 0.9031 0.097 Uiso 1 1 calc R . .
C23 C 0.7676(3) 0.27508(17) 0.73617(18) 0.0386(8) Uani 1 1 d . . .
H23A H 0.8231 0.2419 0.7377 0.058 Uiso 1 1 calc R A .
H23B H 0.7931 0.3219 0.7322 0.058 Uiso 1 1 calc R . .
H23C H 0.7093 0.2656 0.6893 0.058 Uiso 1 1 calc R . .
C24 C 0.7314(2) 0.26841(15) 0.81444(16) 0.0264(6) Uani 1 1 d . A .
C25 C 0.6502(2) 0.31564(15) 0.81656(17) 0.0274(6) Uani 1 1 d . . .
H25A H 0.6088 0.3299 0.7654 0.033 Uiso 1 1 calc R A .
C26 C 0.6219(2) 0.34445(14) 0.88367(16) 0.0234(6) Uani 1 1 d . A .
C27 C 0.5589(2) 0.41191(15) 0.86330(18) 0.0314(7) Uani 1 1 d . . .
H27A H 0.5424 0.4293 0.9117 0.047 Uiso 1 1 calc R A .
H27B H 0.4946 0.4028 0.8216 0.047 Uiso 1 1 calc R . .
H27C H 0.5997 0.4463 0.8437 0.047 Uiso 1 1 calc R . .
C28 C 0.6392(2) 0.36533(14) 1.02463(16) 0.0226(6) Uani 1 1 d . A .
C29 C 0.5495(2) 0.36210(15) 1.05536(17) 0.0275(6) Uani 1 1 d . . .
C30 C 0.5434(3) 0.40878(17) 1.11761(19) 0.0382(8) Uani 1 1 d . A .
H30A H 0.4841 0.4081 1.1377 0.046 Uiso 1 1 calc R . .
C31 C 0.6230(3) 0.45572(17) 1.14991(19) 0.0423(8) Uani 1 1 d . . .
H31A H 0.6185 0.4850 1.1929 0.051 Uiso 1 1 calc R A .
C32 C 0.7092(2) 0.45945(16) 1.11899(18) 0.0362(7) Uani 1 1 d . A .
H32A H 0.7623 0.4919 1.1408 0.043 Uiso 1 1 calc R . .
C33 C 0.7184(2) 0.41527(15) 1.05522(17) 0.0268(6) Uani 1 1 d . . .
C34 C 0.4603(2) 0.31030(17) 1.02258(19) 0.0350(7) Uani 1 1 d . A .
H34A H 0.4919 0.2659 1.0116 0.042 Uiso 1 1 calc R . .
C35 C 0.3952(3) 0.2947(2) 1.0844(2) 0.0505(10) Uani 1 1 d . . .
H35A H 0.4415 0.2791 1.1355 0.076 Uiso 1 1 calc R A .
H35B H 0.3442 0.2587 1.0626 0.076 Uiso 1 1 calc R . .
H35C H 0.3594 0.3367 1.0936 0.076 Uiso 1 1 calc R . .
C36 C 0.3828(2) 0.33445(19) 0.9417(2) 0.0474(9) Uani 1 1 d . . .
H36A H 0.4212 0.3445 0.9020 0.071 Uiso 1 1 calc R A .
H36B H 0.3467 0.3760 0.9514 0.071 Uiso 1 1 calc R . .
H36C H 0.3324 0.2979 0.9211 0.071 Uiso 1 1 calc R . .
C37 C 0.8117(2) 0.42727(16) 1.01939(18) 0.0342(7) Uani 1 1 d . A .
H37A H 0.8143 0.3883 0.9820 0.041 Uiso 1 1 calc R . .
C38 C 0.9179(2) 0.43087(18) 1.0841(2) 0.0467(9) Uani 1 1 d . . .
H38A H 0.9298 0.3877 1.1146 0.070 Uiso 1 1 calc R A .
H38B H 0.9174 0.4693 1.1207 0.070 Uiso 1 1 calc R . .
H38C H 0.9731 0.4378 1.0576 0.070 Uiso 1 1 calc R . .
C39 C 0.7966(3) 0.4963(2) 0.9695(2) 0.0566(10) Uani 1 1 d . . .
H39A H 0.7307 0.4947 0.9278 0.085 Uiso 1 1 calc R A .
H39B H 0.8534 0.5018 0.9443 0.085 Uiso 1 1 calc R . .
H39C H 0.7963 0.5353 1.0055 0.085 Uiso 1 1 calc R . .

loop_
_atom_site_aniso_label
_atom_site_aniso_U_11
_atom_site_aniso_U_22
_atom_site_aniso_U_33
_atom_site_aniso_U_23
_atom_site_aniso_U_13
_atom_site_aniso_U_12
Nb1 0.02121(15) 0.02164(15) 0.01775(15) 0.00097(10) 0.00448(10) -0.00011(10)
P1 0.0440(5) 0.0369(5) 0.0242(4) 0.0063(3) 0.0141(4) 0.0101(4)
P2 0.0372(5) 0.0318(4) 0.0250(4) 0.0041(3) 0.0078(3) 0.0103(3)
Cl1 0.0297(4) 0.0364(4) 0.0257(4) 0.0003(3) 0.0002(3) -0.0042(3)
N1 0.0245(13) 0.0247(13) 0.0268(13) 0.0002(10) 0.0070(10) -0.0014(10)
N2 0.0235(12) 0.0269(13) 0.0170(12) -0.0027(10) 0.0045(10) 0.0006(10)
N3 0.0209(12) 0.0244(13) 0.0207(13) -0.0004(10) 0.0050(10) 0.0009(10)
C1 0.0262(16) 0.0319(17) 0.0365(18) -0.0062(14) 0.0038(14) -0.0068(13)
C2 0.047(2) 0.034(2) 0.113(4) -0.014(2) -0.009(2) -0.0118(17)
C3 0.044(2) 0.116(4) 0.085(3) -0.042(3) 0.029(2) -0.045(2)
C4 0.048(2) 0.070(3) 0.053(2) 0.006(2) -0.0148(18) -0.014(2)
C5 0.091(3) 0.048(2) 0.046(2) -0.0017(18) 0.037(2) -0.022(2)
C6 0.049(2) 0.055(2) 0.0232(17) -0.0040(15) 0.0112(15) -0.0031(17)
C7 0.053(5) 0.043(5) 0.027(3) 0.013(3) 0.015(4) 0.012(3)
C8 0.064(6) 0.048(5) 0.031(4) 0.013(3) 0.015(4) 0.022(4)
C7A1 0.036(9) 0.041(10) 0.034(7) 0.026(7) 0.010(7) 0.013(6)
C8A1 0.027(8) 0.047(10) 0.020(6) 0.012(6) -0.002(6) 0.010(6)
C9 0.092(3) 0.034(2) 0.081(3) 0.012(2) -0.021(3) -0.001(2)
C10 0.042(2) 0.055(2) 0.088(3) 0.023(2) 0.010(2) 0.0197(18)
C11 0.0257(15) 0.0323(17) 0.0211(15) 0.0012(12) 0.0104(12) 0.0043(12)
C12 0.0333(16) 0.0332(17) 0.0198(15) 0.0006(12) 0.0085(13) 0.0038(13)
C13 0.0449(19) 0.0363(18) 0.0269(17) -0.0030(14) 0.0110(15) 0.0110(15)
C14 0.0344(19) 0.057(2) 0.0363(19) 0.0016(16) 0.0162(15) 0.0156(16)
C15 0.0255(16) 0.060(2) 0.0324(18) -0.0027(16) 0.0117(14) -0.0002(15)
C16 0.0275(16) 0.0393(18) 0.0203(15) 0.0008(13) 0.0069(12) 0.0003(13)
C17 0.0375(18) 0.0340(18) 0.0291(17) -0.0080(13) 0.0119(14) 0.0015(14)
C18 0.062(2) 0.036(2) 0.069(3) -0.0141(18) 0.019(2) 0.0001(17)
C19 0.041(2) 0.060(2) 0.036(2) -0.0073(17) 0.0020(16) -0.0027(17)
C20 0.0286(16) 0.046(2) 0.0349(18) -0.0105(15) 0.0118(14) -0.0084(14)
C21 0.0304(18) 0.077(3) 0.047(2) -0.0203(19) 0.0041(16) -0.0110(17)
C22 0.086(3) 0.051(2) 0.056(3) -0.0062(19) 0.018(2) -0.027(2)
C23 0.049(2) 0.043(2) 0.0265(17) 0.0044(14) 0.0158(15) 0.0084(15)
C24 0.0311(16) 0.0295(16) 0.0185(15) -0.0027(12) 0.0064(12) -0.0018(13)
C25 0.0291(16) 0.0317(17) 0.0192(15) 0.0054(12) 0.0025(12) 0.0032(12)
C26 0.0198(14) 0.0267(15) 0.0226(15) 0.0033(12) 0.0036(12) 0.0001(11)
C27 0.0350(17) 0.0322(17) 0.0271(16) 0.0069(13) 0.0086(13) 0.0076(13)
C28 0.0273(15) 0.0227(15) 0.0171(14) 0.0050(11) 0.0048(12) 0.0079(12)
C29 0.0300(16) 0.0263(16) 0.0276(16) 0.0061(12) 0.0104(13) 0.0091(12)
C30 0.049(2) 0.0372(19) 0.0342(18) 0.0056(15) 0.0206(16) 0.0148(16)
C31 0.065(2) 0.034(2) 0.0273(18) -0.0090(14) 0.0127(17) 0.0130(17)
C32 0.0470(19) 0.0265(17) 0.0312(18) -0.0032(13) 0.0039(15) 0.0025(14)
C33 0.0302(16) 0.0232(15) 0.0253(16) 0.0037(12) 0.0047(13) 0.0044(12)
C34 0.0264(16) 0.0405(19) 0.0434(19) 0.0054(15) 0.0184(15) 0.0016(13)
C35 0.0366(19) 0.070(3) 0.053(2) 0.0085(19) 0.0257(17) -0.0020(17)
C36 0.0348(19) 0.057(2) 0.049(2) 0.0078(18) 0.0078(16) 0.0005(16)
C37 0.0350(18) 0.0330(18) 0.0335(18) -0.0017(13) 0.0074(14) -0.0091(13)
C38 0.0370(19) 0.040(2) 0.057(2) 0.0005(17) 0.0032(17) -0.0087(15)
C39 0.049(2) 0.064(3) 0.052(2) 0.020(2) 0.0058(18) -0.0180(19)

loop_
_atom_type_symbol
_atom_type_description
_atom_type_scat_dispersion_real
_atom_type_scat_dispersion_imag
_atom_type_scat_source
C C 0.0033 0.0016 'International Tables Vol C Tables 4.2.6.8 and 6.1.1.4'
H H 0.0000 0.0000 'International Tables Vol C Tables 4.2.6.8 and 6.1.1.4'
N N 0.0061 0.0033 'International Tables Vol C Tables 4.2.6.8 and 6.1.1.4'
P P 0.1023 0.0942 'International Tables Vol C Tables 4.2.6.8 and 6.1.1.4'
Cl Cl 0.1484 0.1585 'International Tables Vol C Tables 4.2.6.8 and 6.1.1.4'
Nb Nb -2.0727 0.6215 'International Tables Vol C Tables 4.2.6.8 and 6.1.1.4'

loop_
_geom_angle_atom_site_label_1
_geom_angle_atom_site_label_2
_geom_angle_atom_site_label_3
_geom_angle
N1 Nb1 N3 99.09(9)
N1 Nb1 N2 98.81(9)
N3 Nb1 N2 84.15(8)
N1 Nb1 Cl1 167.68(7)
N3 Nb1 Cl1 87.78(6)
N2 Nb1 Cl1 92.03(6)
N1 Nb1 P2 96.83(8)
N3 Nb1 P2 163.81(6)
N2 Nb1 P2 96.35(6)
Cl1 Nb1 P2 76.04(3)
N1 Nb1 P1 94.59(7)
N3 Nb1 P1 100.21(6)
N2 Nb1 P1 165.10(6)
Cl1 Nb1 P1 74.02(3)
P2 Nb1 P1 75.49(2)
C6 P1 C5 102.11(16)
C6 P1 C7 95.6(3)
C5 P1 C7 106.8(4)
C6 P1 C7A1 109.8(7)
C5 P1 C7A1 86.4(7)
C7 P1 C7A1 22.5(5)
C6 P1 Nb1 122.16(11)
C5 P1 Nb1 120.08(12)
C7 P1 Nb1 106.6(3)
C7A1 P1 Nb1 110.5(5)
C9 P2 C10 101.1(2)
C9 P2 C8A1 111.7(7)
C10 P2 C8A1 89.5(6)
C9 P2 C8 92.6(4)
C10 P2 C8 107.1(4)
C8A1 P2 C8 23.5(4)
C9 P2 Nb1 122.31(13)
C10 P2 Nb1 120.22(13)
C8A1 P2 Nb1 107.3(5)
C8 P2 Nb1 109.4(3)
C1 N1 Nb1 176.5(2)
C24 N2 C11 115.3(2)
C24 N2 Nb1 120.95(18)
C11 N2 Nb1 123.63(16)
C26 N3 C28 116.1(2)
C26 N3 Nb1 120.57(18)
C28 N3 Nb1 123.34(16)
N1 C1 C4 107.4(2)
N1 C1 C3 111.1(3)
C4 C1 C3 109.7(3)
N1 C1 C2 110.4(2)
C4 C1 C2 109.4(3)
C3 C1 C2 108.9(3)
C1 C2 H2A 109.5
C1 C2 H2B 109.5
H2A C2 H2B 109.5
C1 C2 H2C 109.5
H2A C2 H2C 109.5
H2B C2 H2C 109.5
C1 C3 H3A 109.5
C1 C3 H3B 109.5
H3A C3 H3B 109.5
C1 C3 H3C 109.5
H3A C3 H3C 109.5
H3B C3 H3C 109.5
C1 C4 H4A 109.5
C1 C4 H4B 109.5
H4A C4 H4B 109.5
C1 C4 H4C 109.5
H4A C4 H4C 109.5
H4B C4 H4C 109.5
P1 C5 H5A 109.5
P1 C5 H5B 109.5
H5A C5 H5B 109.5
P1 C5 H5C 109.5
H5A C5 H5C 109.5
H5B C5 H5C 109.5
P1 C6 H6A 109.5
P1 C6 H6B 109.5
H6A C6 H6B 109.5
P1 C6 H6C 109.5
H6A C6 H6C 109.5
H6B C6 H6C 109.5
C8 C7 P1 109.0(8)
C8 C7 H7A 109.9
P1 C7 H7A 109.9
C8 C7 H7B 109.9
P1 C7 H7B 109.9
H7A C7 H7B 108.3
C7 C8 P2 113.3(8)
C7 C8 H8A 108.9
P2 C8 H8A 108.9
C7 C8 H8B 108.9
P2 C8 H8B 108.9
H8A C8 H8B 107.7
C8A1 C7A1 P1 111.3(13)
C8A1 C7A1 H7AA 109.4
P1 C7A1 H7AA 109.4
C8A1 C7A1 H7AB 109.4
P1 C7A1 H7AB 109.4
H7AA C7A1 H7AB 108.0
C7A1 C8A1 P2 111.1(13)
C7A1 C8A1 H8AA 109.4
P2 C8A1 H8AA 109.4
C7A1 C8A1 H8AB 109.4
P2 C8A1 H8AB 109.4
H8AA C8A1 H8AB 108.0
P2 C9 H9A 109.5
P2 C9 H9B 109.5
H9A C9 H9B 109.5
P2 C9 H9C 109.5
H9A C9 H9C 109.5
H9B C9 H9C 109.5
P2 C10 H10A 109.5
P2 C10 H10B 109.5
H10A C10 H10B 109.5
P2 C10 H10C 109.5
H10A C10 H10C 109.5
H10B C10 H10C 109.5
C16 C11 C12 120.8(3)
C16 C11 N2 119.7(2)
C12 C11 N2 119.3(2)
C13 C12 C11 118.0(3)
C13 C12 C17 119.0(3)
C11 C12 C17 123.0(2)
C14 C13 C12 121.5(3)
C14 C13 H13A 119.2
C12 C13 H13A 119.2
C15 C14 C13 120.0(3)
C15 C14 H14A 120.0
C13 C14 H14A 120.0
C14 C15 C16 121.3(3)
C14 C15 H15A 119.4
C16 C15 H15A 119.4
C11 C16 C15 118.4(3)
C11 C16 C20 123.7(3)
C15 C16 C20 117.9(3)
C12 C17 C19 112.8(3)
C12 C17 C18 113.8(3)
C19 C17 C18 106.9(3)
C12 C17 H17A 107.7
C19 C17 H17A 107.7
C18 C17 H17A 107.7
C17 C18 H18A 109.5
C17 C18 H18B 109.5
H18A C18 H18B 109.5
C17 C18 H18C 109.5
H18A C18 H18C 109.5
H18B C18 H18C 109.5
C17 C19 H19A 109.5
C17 C19 H19B 109.5
H19A C19 H19B 109.5
C17 C19 H19C 109.5
H19A C19 H19C 109.5
H19B C19 H19C 109.5
C21 C20 C16 112.1(3)
C21 C20 C22 109.2(3)
C16 C20 C22 112.3(3)
C21 C20 H20A 107.7
C16 C20 H20A 107.7
C22 C20 H20A 107.7
C20 C21 H21A 109.5
C20 C21 H21B 109.5
H21A C21 H21B 109.5
C20 C21 H21C 109.5
H21A C21 H21C 109.5
H21B C21 H21C 109.5
C20 C22 H22A 109.5
C20 C22 H22B 109.5
H22A C22 H22B 109.5
C20 C22 H22C 109.5
H22A C22 H22C 109.5
H22B C22 H22C 109.5
C24 C23 H23A 109.5
C24 C23 H23B 109.5
H23A C23 H23B 109.5
C24 C23 H23C 109.5
H23A C23 H23C 109.5
H23B C23 H23C 109.5
N2 C24 C25 124.8(2)
N2 C24 C23 122.5(2)
C25 C24 C23 112.7(2)
C26 C25 C24 129.9(3)
C26 C25 H25A 115.0
C24 C25 H25A 115.0
N3 C26 C25 124.9(2)
N3 C26 C27 121.7(2)
C25 C26 C27 113.3(2)
C26 C27 H27A 109.5
C26 C27 H27B 109.5
H27A C27 H27B 109.5
C26 C27 H27C 109.5
H27A C27 H27C 109.5
H27B C27 H27C 109.5
C33 C28 C29 120.3(2)
C33 C28 N3 119.1(2)
C29 C28 N3 120.6(2)
C30 C29 C28 118.2(3)
C30 C29 C34 119.6(3)
C28 C29 C34 122.3(2)
C31 C30 C29 121.4(3)
C31 C30 H30A 119.3
C29 C30 H30A 119.3
C32 C31 C30 120.2(3)
C32 C31 H31A 119.9
C30 C31 H31A 119.9
C31 C32 C33 121.0(3)
C31 C32 H32A 119.5
C33 C32 H32A 119.5
C32 C33 C28 118.8(3)
C32 C33 C37 117.5(3)
C28 C33 C37 123.5(2)
C29 C34 C36 113.1(3)
C29 C34 C35 113.0(3)
C36 C34 C35 107.7(3)
C29 C34 H34A 107.6
C36 C34 H34A 107.6
C35 C34 H34A 107.6
C34 C35 H35A 109.5
C34 C35 H35B 109.5
H35A C35 H35B 109.5
C34 C35 H35C 109.5
H35A C35 H35C 109.5
H35B C35 H35C 109.5
C34 C36 H36A 109.5
C34 C36 H36B 109.5
H36A C36 H36B 109.5
C34 C36 H36C 109.5
H36A C36 H36C 109.5
H36B C36 H36C 109.5
C33 C37 C38 113.7(3)
C33 C37 C39 110.2(3)
C38 C37 C39 108.2(3)
C33 C37 H37A 108.2
C38 C37 H37A 108.2
C39 C37 H37A 108.2
C37 C38 H38A 109.5
C37 C38 H38B 109.5
H38A C38 H38B 109.5
C37 C38 H38C 109.5
H38A C38 H38C 109.5
H38B C38 H38C 109.5
C37 C39 H39A 109.5
C37 C39 H39B 109.5
H39A C39 H39B 109.5
C37 C39 H39C 109.5
H39A C39 H39C 109.5
H39B C39 H39C 109.5

loop_
_geom_bond_atom_site_label_1
_geom_bond_atom_site_label_2
_geom_bond_distance
Nb1 N1 1.789(2)
Nb1 N3 2.268(2)
Nb1 N2 2.286(2)
Nb1 Cl1 2.5802(7)
Nb1 P2 2.6757(8)
Nb1 P1 2.6839(8)
P1 C6 1.823(3)
P1 C5 1.826(3)
P1 C7 1.872(8)
P1 C7A1 1.873(15)
P2 C9 1.811(4)
P2 C10 1.815(3)
P2 C8A1 1.847(14)
P2 C8 1.850(8)
N1 C1 1.463(3)
N2 C24 1.332(4)
N2 C11 1.458(3)
N3 C26 1.338(3)
N3 C28 1.448(3)
C1 C4 1.508(5)
C1 C3 1.525(4)
C1 C2 1.519(4)
C2 H2A 0.9600
C2 H2B 0.9600
C2 H2C 0.9600
C3 H3A 0.9600
C3 H3B 0.9600
C3 H3C 0.9600
C4 H4A 0.9600
C4 H4B 0.9600
C4 H4C 0.9600
C5 H5A 0.9600
C5 H5B 0.9600
C5 H5C 0.9600
C6 H6A 0.9600
C6 H6B 0.9600
C6 H6C 0.9600
C7 C8 1.502(16)
C7 H7A 0.9700
C7 H7B 0.9700
C8 H8A 0.9700
C8 H8B 0.9700
C7A1 C8A1 1.54(3)
C7A1 H7AA 0.9700
C7A1 H7AB 0.9700
C8A1 H8AA 0.9700
C8A1 H8AB 0.9700
C9 H9A 0.9600
C9 H9B 0.9600
C9 H9C 0.9600
C10 H10A 0.9600
C10 H10B 0.9600
C10 H10C 0.9600
C11 C16 1.400(4)
C11 C12 1.417(4)
C12 C13 1.394(4)
C12 C17 1.520(4)
C13 C14 1.379(4)
C13 H13A 0.9300
C14 C15 1.369(5)
C14 H14A 0.9300
C15 C16 1.405(4)
C15 H15A 0.9300
C16 C20 1.520(4)
C17 C19 1.530(4)
C17 C18 1.536(4)
C17 H17A 0.9800
C18 H18A 0.9600
C18 H18B 0.9600
C18 H18C 0.9600
C19 H19A 0.9600
C19 H19B 0.9600
C19 H19C 0.9600
C20 C21 1.518(5)
C20 C22 1.531(5)
C20 H20A 0.9800
C21 H21A 0.9600
C21 H21B 0.9600
C21 H21C 0.9600
C22 H22A 0.9600
C22 H22B 0.9600
C22 H22C 0.9600
C23 C24 1.526(4)
C23 H23A 0.9600
C23 H23B 0.9600
C23 H23C 0.9600
C24 C25 1.404(4)
C25 C26 1.396(4)
C25 H25A 0.9300
C26 C27 1.516(4)
C27 H27A 0.9600
C27 H27B 0.9600
C27 H27C 0.9600
C28 C33 1.402(4)
C28 C29 1.413(4)
C29 C30 1.395(4)
C29 C34 1.518(4)
C30 C31 1.373(4)
C30 H30A 0.9300
C31 C32 1.370(4)
C31 H31A 0.9300
C32 C33 1.397(4)
C32 H32A 0.9300
C33 C37 1.524(4)
C34 C36 1.540(4)
C34 C35 1.547(4)
C34 H34A 0.9800
C35 H35A 0.9600
C35 H35B 0.9600
C35 H35C 0.9600
C36 H36A 0.9600
C36 H36B 0.9600
C36 H36C 0.9600
C37 C38 1.526(4)
C37 C39 1.544(4)
C37 H37A 0.9800
C38 H38A 0.9600
C38 H38B 0.9600
C38 H38C 0.9600
C39 H39A 0.9600
C39 H39B 0.9600
C39 H39C 0.9600

loop_
_geom_torsion_atom_site_label_1
_geom_torsion_atom_site_label_2
_geom_torsion_atom_site_label_3
_geom_torsion_atom_site_label_4
_geom_torsion
N1 Nb1 P1 C6 -133.01(15)
N3 Nb1 P1 C6 -32.91(14)
N2 Nb1 P1 C6 73.0(3)
Cl1 Nb1 P1 C6 51.78(13)
P2 Nb1 P1 C6 131.11(14)
N1 Nb1 P1 C5 -2.44(17)
N3 Nb1 P1 C5 97.66(16)
N2 Nb1 P1 C5 -156.5(3)
Cl1 Nb1 P1 C5 -177.65(15)
P2 Nb1 P1 C5 -98.32(15)
N1 Nb1 P1 C7 119.0(4)
N3 Nb1 P1 C7 -140.9(4)
N2 Nb1 P1 C7 -35.0(5)
Cl1 Nb1 P1 C7 -56.2(4)
P2 Nb1 P1 C7 23.1(4)
N1 Nb1 P1 C7A1 95.6(9)
N3 Nb1 P1 C7A1 -164.3(9)
N2 Nb1 P1 C7A1 -58.4(9)
Cl1 Nb1 P1 C7A1 -79.6(9)
P2 Nb1 P1 C7A1 -0.3(9)
N1 Nb1 P2 C9 14.4(2)
N3 Nb1 P2 C9 -176.1(3)
N2 Nb1 P2 C9 -85.3(2)
Cl1 Nb1 P2 C9 -175.78(19)
P1 Nb1 P2 C9 107.43(19)
N1 Nb1 P2 C10 143.70(19)
N3 Nb1 P2 C10 -46.9(3)
N2 Nb1 P2 C10 44.00(18)
Cl1 Nb1 P2 C10 -46.52(17)
P1 Nb1 P2 C10 -123.31(17)
N1 Nb1 P2 C8A1 -116.5(8)
N3 Nb1 P2 C8A1 52.9(8)
N2 Nb1 P2 C8A1 143.8(8)
Cl1 Nb1 P2 C8A1 53.2(7)
P1 Nb1 P2 C8A1 -23.5(7)
N1 Nb1 P2 C8 -91.8(5)
N3 Nb1 P2 C8 77.6(6)
N2 Nb1 P2 C8 168.5(5)
Cl1 Nb1 P2 C8 78.0(5)
P1 Nb1 P2 C8 1.2(5)
N3 Nb1 N1 C1 27(3)
N2 Nb1 N1 C1 -58(3)
Cl1 Nb1 N1 C1 150(3)
P2 Nb1 N1 C1 -156(3)
P1 Nb1 N1 C1 128(3)
N1 Nb1 N2 C24 66.7(2)
N3 Nb1 N2 C24 -31.7(2)
Cl1 Nb1 N2 C24 -119.2(2)
P2 Nb1 N2 C24 164.6(2)
P1 Nb1 N2 C24 -139.6(2)
N1 Nb1 N2 C11 -109.6(2)
N3 Nb1 N2 C11 152.0(2)
Cl1 Nb1 N2 C11 64.5(2)
P2 Nb1 N2 C11 -11.7(2)
P1 Nb1 N2 C11 44.1(4)
N1 Nb1 N3 C26 -63.9(2)
N2 Nb1 N3 C26 34.14(19)
Cl1 Nb1 N3 C26 126.41(19)
P2 Nb1 N3 C26 126.8(2)
P1 Nb1 N3 C26 -160.26(18)
N1 Nb1 N3 C28 114.8(2)
N2 Nb1 N3 C28 -147.2(2)
Cl1 Nb1 N3 C28 -54.89(19)
P2 Nb1 N3 C28 -54.5(3)
P1 Nb1 N3 C28 18.44(19)
Nb1 N1 C1 C4 21(3)
Nb1 N1 C1 C3 -99(3)
Nb1 N1 C1 C2 140(3)
C6 P1 C7 C8 -177.6(10)
C5 P1 C7 C8 78.0(10)
C7A1 P1 C7 C8 52.0(17)
Nb1 P1 C7 C8 -51.6(12)
P1 C7 C8 P2 56.3(15)
C9 P2 C8 C7 -159.1(12)
C10 P2 C8 C7 98.4(11)
C8A1 P2 C8 C7 55.3(17)
Nb1 P2 C8 C7 -33.4(14)
C6 P1 C7A1 C8A1 -107.5(17)
C5 P1 C7A1 C8A1 150.9(19)
C7 P1 C7A1 C8A1 -53.9(19)
Nb1 P1 C7A1 C8A1 30(2)
P1 C7A1 C8A1 P2 -54(3)
C9 P2 C8A1 C7A1 -85.1(18)
C10 P2 C8A1 C7A1 173.1(18)
C8 P2 C8A1 C7A1 -47.6(18)
Nb1 P2 C8A1 C7A1 52(2)
C24 N2 C11 C16 85.4(3)
Nb1 N2 C11 C16 -98.1(3)
C24 N2 C11 C12 -90.6(3)
Nb1 N2 C11 C12 85.8(3)
C16 C11 C12 C13 -1.3(4)
N2 C11 C12 C13 174.7(2)
C16 C11 C12 C17 179.8(3)
N2 C11 C12 C17 -4.2(4)
C11 C12 C13 C14 0.1(4)
C17 C12 C13 C14 179.0(3)
C12 C13 C14 C15 1.4(5)
C13 C14 C15 C16 -1.7(5)
C12 C11 C16 C15 1.0(4)
N2 C11 C16 C15 -174.9(3)
C12 C11 C16 C20 179.8(3)
N2 C11 C16 C20 3.8(4)
C14 C15 C16 C11 0.5(5)
C14 C15 C16 C20 -178.4(3)
C13 C12 C17 C19 -97.5(3)
C11 C12 C17 C19 81.4(3)
C13 C12 C17 C18 24.5(4)
C11 C12 C17 C18 -156.6(3)
C11 C16 C20 C21 131.6(3)
C15 C16 C20 C21 -49.7(4)
C11 C16 C20 C22 -105.2(3)
C15 C16 C20 C22 73.6(4)
C11 N2 C24 C25 -170.6(3)
Nb1 N2 C24 C25 12.8(4)
C11 N2 C24 C23 5.2(4)
Nb1 N2 C24 C23 -171.3(2)
N2 C24 C25 C26 22.1(5)
C23 C24 C25 C26 -154.1(3)
C28 N3 C26 C25 162.9(3)
Nb1 N3 C26 C25 -18.3(4)
C28 N3 C26 C27 -14.3(4)
Nb1 N3 C26 C27 164.47(19)
C24 C25 C26 N3 -18.9(5)
C24 C25 C26 C27 158.5(3)
C26 N3 C28 C33 -80.7(3)
Nb1 N3 C28 C33 100.5(2)
C26 N3 C28 C29 97.9(3)
Nb1 N3 C28 C29 -80.8(3)
C33 C28 C29 C30 -1.3(4)
N3 C28 C29 C30 -179.9(2)
C33 C28 C29 C34 178.3(3)
N3 C28 C29 C34 -0.3(4)
C28 C29 C30 C31 -1.5(4)
C34 C29 C30 C31 179.0(3)
C29 C30 C31 C32 2.6(5)
C30 C31 C32 C33 -0.9(5)
C31 C32 C33 C28 -1.8(4)
C31 C32 C33 C37 174.7(3)
C29 C28 C33 C32 2.9(4)
N3 C28 C33 C32 -178.5(2)
C29 C28 C33 C37 -173.4(3)
N3 C28 C33 C37 5.3(4)
C30 C29 C34 C36 99.2(3)
C28 C29 C34 C36 -80.4(3)
C30 C29 C34 C35 -23.5(4)
C28 C29 C34 C35 157.0(3)
C32 C33 C37 C38 50.9(4)
C28 C33 C37 C38 -132.8(3)
C32 C33 C37 C39 -70.7(3)
C28 C33 C37 C39 105.6(3)
